data_2235234
loop_
_publ_author_name
'Fun, Hoong-Kun'
'Asik, Safra Izuani Jama'
'Garudachari, B.'
'Isloor, Arun M.'
'Satyanarayan, M. N'

_publ_section_title
;
 2-(4-Bromophenyl)-2-oxoethyl anthracene-9-carboxylate
;
_journal_coeditor_code RZ2758
_journal_issue 6
_journal_name_full 'Acta Crystallographica Section E'
_journal_page_first o1876
_journal_paper_doi 10.1107/S1600536812022684
_journal_volume 68
_journal_year 2012
_chemical_formula_iupac 'C23 H15 Br O3'
_chemical_formula_moiety 'C23 H15 Br O3'
_chemical_formula_sum 'C23 H15 Br O3'
_chemical_formula_weight 419.26
_chemical_name_systematic
;
2-(4-Bromophenyl)-2-oxoethyl anthracene-9-carboxylate
;
_space_group_IT_number 14
_symmetry_cell_setting monoclinic
_symmetry_space_group_name_Hall '-P 2ybc'
_symmetry_space_group_name_H-M 'P 1 21/c 1'
_atom_sites_solution_hydrogens geom
_atom_sites_solution_primary direct
_atom_sites_solution_secondary difmap
_audit_creation_method SHELXL-97
_cell_angle_alpha 90.00
_cell_angle_beta 122.376(4)
_cell_angle_gamma 90.00
_cell_formula_units_Z 4
_cell_length_a 10.1906(8)
_cell_length_b 15.0591(12)
_cell_length_c 13.7938(8)
_cell_measurement_reflns_used 5144
_cell_measurement_temperature 100.0(10)
_cell_measurement_theta_max 31.72
_cell_measurement_theta_min 2.46
_cell_volume 1787.8(2)
_computing_cell_refinement 'SAINT (Bruker, 2009)'
_computing_data_collection 'APEX2 (Bruker, 2009)'
_computing_data_reduction 'SAINT (Bruker, 2009)'
_computing_molecular_graphics 'SHELXTL (Sheldrick, 2008)'
_computing_publication_material 'SHELXTL (Sheldrick, 2008) and PLATON (Spek, 2009)'
_computing_structure_refinement 'SHELXTL (Sheldrick, 2008)'
_computing_structure_solution 'SHELXTL (Sheldrick, 2008)'
_diffrn_ambient_temperature 100
_diffrn_measured_fraction_theta_full 0.988
_diffrn_measured_fraction_theta_max 0.988
_diffrn_measurement_device_type 'Bruker APEX DUO CCD area-detector'
_diffrn_measurement_method '\f and \w scans'
_diffrn_radiation_monochromator graphite
_diffrn_radiation_source 'fine-focus sealed tube'
_diffrn_radiation_type MoK\a
_diffrn_radiation_wavelength 0.71073
_diffrn_reflns_av_R_equivalents 0.0423
_diffrn_reflns_av_sigmaI/netI 0.0438
_diffrn_reflns_limit_h_max 15
_diffrn_reflns_limit_h_min -15
_diffrn_reflns_limit_k_max 22
_diffrn_reflns_limit_k_min -22
_diffrn_reflns_limit_l_max 17
_diffrn_reflns_limit_l_min -20
_diffrn_reflns_number 23513
_diffrn_reflns_theta_full 32.54
_diffrn_reflns_theta_max 32.54
_diffrn_reflns_theta_min 2.46
_diffrn_standards_number 0
_exptl_absorpt_coefficient_mu 2.321
_exptl_absorpt_correction_T_max 0.6774
_exptl_absorpt_correction_T_min 0.5496
_exptl_absorpt_correction_type multi-scan
_exptl_absorpt_process_details '(<i>SADABS</i>; Bruker, 2009)'
_exptl_crystal_colour colourless
_exptl_crystal_density_diffrn 1.558
_exptl_crystal_density_method 'not measured'
_exptl_crystal_description block
_exptl_crystal_F_000 848
_exptl_crystal_size_max 0.29
_exptl_crystal_size_mid 0.19
_exptl_crystal_size_min 0.18
_refine_diff_density_max 1.667
_refine_diff_density_min -0.477
_refine_ls_extinction_method none
_refine_ls_goodness_of_fit_ref 1.014
_refine_ls_hydrogen_treatment constr
_refine_ls_matrix_type full
_refine_ls_number_parameters 244
_refine_ls_number_reflns 6409
_refine_ls_number_restraints 0
_refine_ls_restrained_S_all 1.014
_refine_ls_R_factor_all 0.0725
_refine_ls_R_factor_gt 0.0452
_refine_ls_shift/su_max <0.001
_refine_ls_shift/su_max_lt 0.001
_refine_ls_shift/su_mean <0.001
_refine_ls_structure_factor_coef Fsqd
_refine_ls_weighting_details 'calc w=1/[\s^2^(Fo^2^)+(0.0886P)^2^+0.0927P] where P=(Fo^2^+2Fc^2^)/3'
_refine_ls_weighting_scheme calc
_refine_ls_wR_factor_gt 0.1261
_refine_ls_wR_factor_ref 0.1406
_reflns_number_gt 4600
_reflns_number_total 6409
_reflns_threshold_expression I>2\s(I)
_cod_data_source_file rz2758.cif
_cod_data_source_block I
_cod_original_sg_symbol_H-M 'P 21/c'
_cod_database_code 2235234
_cod_database_fobs_code 2235234

loop_
_symmetry_equiv_pos_as_xyz
'x, y, z'
'-x, y+1/2, -z+1/2'
'-x, -y, -z'
'x, -y-1/2, z-1/2'

loop_
_atom_site_type_symbol
_atom_site_label
_atom_site_fract_x
_atom_site_fract_y
_atom_site_fract_z
_atom_site_U_iso_or_equiv
_atom_site_adp_type
_atom_site_calc_flag
_atom_site_refinement_flags
_atom_site_occupancy
_atom_site_symmetry_multiplicity
Br Br1 0.87070(3) 0.870236(16) 0.94495(2) 0.03087(9) Uani d . 1 1
O O1 0.1433(2) 0.62950(10) 0.30661(16) 0.0325(4) Uani d . 1 1
O O2 0.29082(18) 0.51653(10) 0.41883(13) 0.0240(3) Uani d . 1 1
O O3 0.50031(19) 0.63375(10) 0.44349(14) 0.0261(3) Uani d . 1 1
C C1 -0.0111(2) 0.44108(13) 0.19350(18) 0.0216(4) Uani d . 1 1
C C2 -0.0870(3) 0.45257(15) 0.2544(2) 0.0260(4) Uani d . 1 1
H H2A -0.0463 0.4923 0.3154 0.031 Uiso calc R 1 1
C C3 -0.2193(3) 0.40581(17) 0.2243(2) 0.0323(5) Uani d . 1 1
H H3A -0.2672 0.4139 0.2651 0.039 Uiso calc R 1 1
C C4 -0.2831(3) 0.34522(17) 0.1312(3) 0.0371(6) Uani d . 1 1
H H4A -0.3731 0.3140 0.1109 0.045 Uiso calc R 1 1
C C5 -0.2135(3) 0.33265(15) 0.0721(2) 0.0335(5) Uani d . 1 1
H H5A -0.2562 0.2920 0.0120 0.040 Uiso calc R 1 1
C C6 -0.0757(3) 0.38009(14) 0.0990(2) 0.0257(4) Uani d . 1 1
C C7 -0.0046(3) 0.36890(14) 0.0382(2) 0.0271(4) Uani d . 1 1
H H7A -0.0492 0.3308 -0.0246 0.033 Uiso calc R 1 1
C C8 0.1329(2) 0.41350(15) 0.06852(18) 0.0253(4) Uani d . 1 1
C C9 0.2078(3) 0.40118(17) 0.0066(2) 0.0308(5) Uani d . 1 1
H H9A 0.1644 0.3627 -0.0558 0.037 Uiso calc R 1 1
C C10 0.3417(3) 0.44494(18) 0.0377(2) 0.0338(5) Uani d . 1 1
H H10A 0.3901 0.4352 -0.0025 0.041 Uiso calc R 1 1
C C11 0.4079(3) 0.50561(17) 0.1314(2) 0.0307(5) Uani d . 1 1
H H11A 0.4992 0.5353 0.1519 0.037 Uiso calc R 1 1
C C12 0.3393(2) 0.52057(15) 0.19129(19) 0.0248(4) Uani d . 1 1
H H12A 0.3829 0.5612 0.2514 0.030 Uiso calc R 1 1
C C13 0.1998(2) 0.47415(14) 0.16253(17) 0.0218(4) Uani d . 1 1
C C14 0.1252(2) 0.48732(13) 0.22245(17) 0.0200(4) Uani d . 1 1
C C15 0.1862(2) 0.55352(14) 0.31773(18) 0.0212(4) Uani d . 1 1
C C16 0.3542(3) 0.57382(15) 0.51649(18) 0.0240(4) Uani d . 1 1
H H16A 0.3999 0.5385 0.5860 0.029 Uiso calc R 1 1
H H16B 0.2719 0.6096 0.5119 0.029 Uiso calc R 1 1
C C17 0.4772(2) 0.63405(12) 0.52133(18) 0.0195(4) Uani d . 1 1
C C18 0.5685(2) 0.69144(13) 0.62398(17) 0.0183(3) Uani d . 1 1
C C19 0.7085(2) 0.72715(14) 0.64551(17) 0.0225(4) Uani d . 1 1
H H19A 0.7410 0.7148 0.5955 0.027 Uiso calc R 1 1
C C20 0.7993(3) 0.78068(14) 0.74042(18) 0.0244(4) Uani d . 1 1
H H20A 0.8934 0.8035 0.7557 0.029 Uiso calc R 1 1
C C21 0.7457(2) 0.79908(13) 0.81176(18) 0.0215(4) Uani d . 1 1
C C22 0.6081(2) 0.76560(14) 0.79325(18) 0.0227(4) Uani d . 1 1
H H22A 0.5750 0.7796 0.8425 0.027 Uiso calc R 1 1
C C23 0.5203(2) 0.71067(14) 0.69956(18) 0.0212(4) Uani d . 1 1
H H23A 0.4285 0.6863 0.6867 0.025 Uiso calc R 1 1

loop_
_atom_site_aniso_label
_atom_site_aniso_U_11
_atom_site_aniso_U_22
_atom_site_aniso_U_33
_atom_site_aniso_U_12
_atom_site_aniso_U_13
_atom_site_aniso_U_23
Br1 0.03828(15) 0.03103(13) 0.02549(13) -0.00894(9) 0.01853(11) -0.00714(8)
O1 0.0254(8) 0.0250(8) 0.0331(9) 0.0049(6) 0.0064(7) -0.0067(6)
O2 0.0261(8) 0.0231(7) 0.0187(7) -0.0025(6) 0.0094(6) -0.0007(5)
O3 0.0233(7) 0.0367(9) 0.0196(7) -0.0046(6) 0.0124(6) -0.0027(6)
C1 0.0187(9) 0.0187(8) 0.0222(10) 0.0003(7) 0.0075(8) 0.0013(7)
C2 0.0236(10) 0.0257(10) 0.0273(11) -0.0005(8) 0.0127(9) 0.0023(8)
C3 0.0282(11) 0.0326(12) 0.0380(13) -0.0033(9) 0.0191(11) 0.0031(10)
C4 0.0275(12) 0.0303(11) 0.0485(16) -0.0099(10) 0.0169(12) 0.0008(11)
C5 0.0266(11) 0.0206(10) 0.0389(13) -0.0058(9) 0.0079(10) -0.0069(9)
C6 0.0231(10) 0.0191(9) 0.0257(10) 0.0033(7) 0.0070(9) -0.0008(7)
C7 0.0271(11) 0.0216(10) 0.0224(10) 0.0016(8) 0.0065(9) -0.0025(8)
C8 0.0263(11) 0.0223(10) 0.0219(10) 0.0089(8) 0.0092(9) 0.0002(7)
C9 0.0365(12) 0.0318(11) 0.0199(10) 0.0119(10) 0.0123(10) 0.0031(9)
C10 0.0403(13) 0.0424(13) 0.0274(11) 0.0161(11) 0.0240(11) 0.0090(10)
C11 0.0256(11) 0.0398(12) 0.0286(11) 0.0049(9) 0.0157(10) 0.0083(10)
C12 0.0207(9) 0.0302(10) 0.0204(10) 0.0029(8) 0.0091(8) 0.0006(8)
C13 0.0185(9) 0.0240(9) 0.0195(9) 0.0048(7) 0.0079(8) 0.0015(7)
C14 0.0181(9) 0.0200(8) 0.0182(9) 0.0022(7) 0.0073(7) 0.0000(7)
C15 0.0191(9) 0.0241(9) 0.0220(9) -0.0012(7) 0.0121(8) -0.0009(7)
C16 0.0270(10) 0.0276(10) 0.0186(9) -0.0070(8) 0.0131(8) -0.0035(8)
C17 0.0180(9) 0.0203(9) 0.0203(9) 0.0014(7) 0.0104(8) 0.0014(7)
C18 0.0172(8) 0.0199(8) 0.0190(9) 0.0009(7) 0.0104(7) 0.0027(7)
C19 0.0222(9) 0.0300(10) 0.0196(9) -0.0043(8) 0.0140(8) -0.0002(8)
C20 0.0244(10) 0.0290(10) 0.0243(10) -0.0051(8) 0.0160(9) -0.0003(8)
C21 0.0265(10) 0.0197(9) 0.0184(9) -0.0007(7) 0.0119(8) 0.0003(7)
C22 0.0253(10) 0.0240(9) 0.0226(10) 0.0027(8) 0.0154(9) 0.0013(8)
C23 0.0206(9) 0.0252(9) 0.0221(9) 0.0012(7) 0.0143(8) 0.0031(8)

loop_
_atom_type_symbol
_atom_type_description
_atom_type_scat_dispersion_real
_atom_type_scat_dispersion_imag
_atom_type_scat_source
C C 0.0033 0.0016 'International Tables Vol C Tables 4.2.6.8 and 6.1.1.4'
H H 0.0000 0.0000 'International Tables Vol C Tables 4.2.6.8 and 6.1.1.4'
Br Br -0.2901 2.4595 'International Tables Vol C Tables 4.2.6.8 and 6.1.1.4'
O O 0.0106 0.0060 'International Tables Vol C Tables 4.2.6.8 and 6.1.1.4'

loop_
_geom_angle_atom_site_label_1
_geom_angle_atom_site_label_2
_geom_angle_atom_site_label_3
_geom_angle
C15 O2 C16 115.81(17)
C14 C1 C2 122.51(19)
C14 C1 C6 118.6(2)
C2 C1 C6 118.9(2)
C3 C2 C1 121.0(2)
C3 C2 H2A 119.5
C1 C2 H2A 119.5
C2 C3 C4 120.3(2)
C2 C3 H3A 119.9
C4 C3 H3A 119.9
C5 C4 C3 120.2(2)
C5 C4 H4A 119.9
C3 C4 H4A 119.9
C4 C5 C6 122.1(2)
C4 C5 H5A 119.0
C6 C5 H5A 119.0
C7 C6 C1 119.7(2)
C7 C6 C5 122.7(2)
C1 C6 C5 117.6(2)
C6 C7 C8 121.7(2)
C6 C7 H7A 119.1
C8 C7 H7A 119.1
C7 C8 C13 119.6(2)
C7 C8 C9 121.9(2)
C13 C8 C9 118.6(2)
C10 C9 C8 121.0(2)
C10 C9 H9A 119.5
C8 C9 H9A 119.5
C9 C10 C11 120.3(2)
C9 C10 H10A 119.9
C11 C10 H10A 119.9
C12 C11 C10 120.8(2)
C12 C11 H11A 119.6
C10 C11 H11A 119.6
C11 C12 C13 120.5(2)
C11 C12 H12A 119.7
C13 C12 H12A 119.7
C14 C13 C8 118.66(19)
C14 C13 C12 122.43(19)
C8 C13 C12 118.9(2)
C13 C14 C1 121.74(19)
C13 C14 C15 120.68(18)
C1 C14 C15 117.56(18)
O1 C15 O2 124.0(2)
O1 C15 C14 124.7(2)
O2 C15 C14 111.23(17)
O2 C16 C17 110.32(16)
O2 C16 H16A 109.6
C17 C16 H16A 109.6
O2 C16 H16B 109.6
C17 C16 H16B 109.6
H16A C16 H16B 108.1
O3 C17 C18 121.71(18)
O3 C17 C16 120.27(18)
C18 C17 C16 118.01(17)
C19 C18 C23 119.11(19)
C19 C18 C17 118.19(17)
C23 C18 C17 122.70(18)
C20 C19 C18 120.87(19)
C20 C19 H19A 119.6
C18 C19 H19A 119.6
C21 C20 C19 117.97(19)
C21 C20 H20A 121.0
C19 C20 H20A 121.0
C22 C21 C20 122.95(19)
C22 C21 Br1 118.15(15)
C20 C21 Br1 118.86(16)
C21 C22 C23 118.40(18)
C21 C22 H22A 120.8
C23 C22 H22A 120.8
C22 C23 C18 120.67(19)
C22 C23 H23A 119.7
C18 C23 H23A 119.7

loop_
_geom_bond_atom_site_label_1
_geom_bond_atom_site_label_2
_geom_bond_distance
Br1 C21 1.908(2)
O1 C15 1.205(2)
O2 C15 1.342(3)
O2 C16 1.430(3)
O3 C17 1.216(2)
C1 C14 1.406(3)
C1 C2 1.425(3)
C1 C6 1.434(3)
C2 C3 1.373(3)
C2 H2A 0.9300
C3 C4 1.418(4)
C3 H3A 0.9300
C4 C5 1.350(4)
C4 H4A 0.9300
C5 C6 1.436(3)
C5 H5A 0.9300
C6 C7 1.382(3)
C7 C8 1.401(3)
C7 H7A 0.9300
C8 C13 1.426(3)
C8 C9 1.430(3)
C9 C10 1.361(4)
C9 H9A 0.9300
C10 C11 1.424(4)
C10 H10A 0.9300
C11 C12 1.356(3)
C11 H11A 0.9300
C12 C13 1.436(3)
C12 H12A 0.9300
C13 C14 1.405(3)
C14 C15 1.494(3)
C16 C17 1.520(3)
C16 H16A 0.9700
C16 H16B 0.9700
C17 C18 1.485(3)
C18 C19 1.400(3)
C18 C23 1.400(3)
C19 C20 1.387(3)
C19 H19A 0.9300
C20 C21 1.385(3)
C20 H20A 0.9300
C21 C22 1.380(3)
C22 C23 1.384(3)
C22 H22A 0.9300
C23 H23A 0.9300

loop_
_geom_hbond_atom_site_label_D
_geom_hbond_atom_site_label_H
_geom_hbond_atom_site_label_A
_geom_hbond_site_symmetry_A
_geom_hbond_distance_DH
_geom_hbond_distance_HA
_geom_hbond_distance_DA
_geom_hbond_angle_DHA
_geom_hbond_publ_flag
C12 H12A O3 . 0.93 2.50 3.401(3) 164 yes
C20 H20A O1 4_676 0.93 2.47 3.394(3) 176 yes
C22 H22A O3 4_576 0.93 2.31 3.199(3) 159 yes

loop_
_geom_torsion_atom_site_label_1
_geom_torsion_atom_site_label_2
_geom_torsion_atom_site_label_3
_geom_torsion_atom_site_label_4
_geom_torsion
C14 C1 C2 C3 -179.5(2)
C6 C1 C2 C3 0.5(3)
C1 C2 C3 C4 -0.2(4)
C2 C3 C4 C5 0.5(4)
C3 C4 C5 C6 -0.9(4)
C14 C1 C6 C7 -0.8(3)
C2 C1 C6 C7 179.3(2)
C14 C1 C6 C5 179.10(19)
C2 C1 C6 C5 -0.9(3)
C4 C5 C6 C7 -179.0(2)
C4 C5 C6 C1 1.1(4)
C1 C6 C7 C8 2.2(3)
C5 C6 C7 C8 -177.7(2)
C6 C7 C8 C13 -1.9(3)
C6 C7 C8 C9 179.2(2)
C7 C8 C9 C10 -179.8(2)
C13 C8 C9 C10 1.2(3)
C8 C9 C10 C11 -1.4(4)
C9 C10 C11 C12 0.2(4)
C10 C11 C12 C13 1.2(3)
C7 C8 C13 C14 0.1(3)
C9 C8 C13 C14 179.09(19)
C7 C8 C13 C12 -178.89(19)
C9 C8 C13 C12 0.1(3)
C11 C12 C13 C14 179.8(2)
C11 C12 C13 C8 -1.3(3)
C8 C13 C14 C1 1.3(3)
C12 C13 C14 C1 -179.75(19)
C8 C13 C14 C15 -176.91(18)
C12 C13 C14 C15 2.1(3)
C2 C1 C14 C13 179.01(19)
C6 C1 C14 C13 -1.0(3)
C2 C1 C14 C15 -2.7(3)
C6 C1 C14 C15 177.28(18)
C16 O2 C15 O1 -1.3(3)
C16 O2 C15 C14 -178.65(16)
C13 C14 C15 O1 93.4(3)
C1 C14 C15 O1 -84.9(3)
C13 C14 C15 O2 -89.2(2)
C1 C14 C15 O2 92.5(2)
C15 O2 C16 C17 -78.0(2)
O2 C16 C17 O3 5.7(3)
O2 C16 C17 C18 -173.42(17)
O3 C17 C18 C19 -17.1(3)
C16 C17 C18 C19 162.00(19)
O3 C17 C18 C23 163.1(2)
C16 C17 C18 C23 -17.7(3)
C23 C18 C19 C20 0.2(3)
C17 C18 C19 C20 -179.53(19)
C18 C19 C20 C21 -1.3(3)
C19 C20 C21 C22 0.9(3)
C19 C20 C21 Br1 178.53(16)
C20 C21 C22 C23 0.5(3)
Br1 C21 C22 C23 -177.15(15)
C21 C22 C23 C18 -1.6(3)
C19 C18 C23 C22 1.2(3)
C17 C18 C23 C22 -179.03(18)

loop_
_cod_related_entry_id
_cod_related_entry_database
_cod_related_entry_code
1 ChemSpider 2670728
